data_9002183
loop_
_publ_author_name
'Wust, T.'
'Stolz, J.'
'Armbruster, T.'

_publ_section_title
;Partially dealuminated heulandite produced by acidic REECl3 solution: A
 chemical and single-crystal X-ray study Sample: REE293 Tetrahedral sites were
 refined as Si
;
_journal_name_full 'American Mineralogist'
_journal_page_first 1126
_journal_page_last 1134
_journal_volume 84
_journal_year 1999
_chemical_formula_sum 'Al0.33 H28.74 Na0.39 O25.14 Si9'
_chemical_name_mineral Heulandite
_space_group_IT_number 12
_symmetry_space_group_name_Hall '-C 2y'
_symmetry_space_group_name_H-M 'C 1 2/m 1'
_cell_angle_alpha 90
_cell_angle_beta 116.22
_cell_angle_gamma 90
_cell_formula_units_Z 4
_cell_length_a 17.649
_cell_length_b 17.980
_cell_length_c 7.412
_cell_volume 2110.027
_database_code_amcsd 0002251
_exptl_crystal_density_diffrn 2.209
_cod_original_cell_volume 2110.028
_cod_original_formula_sum 'Si9 Al.33 Na.39 O25.14 H28.74'
_cod_database_code 9002183

loop_
_space_group_symop_operation_xyz
x,y,z
1/2+x,1/2+y,z
x,-y,z
1/2+x,1/2-y,z
-x,y,-z
1/2-x,1/2+y,-z
-x,-y,-z
1/2-x,1/2-y,-z

loop_
_atom_site_aniso_label
_atom_site_aniso_U_11
_atom_site_aniso_U_22
_atom_site_aniso_U_33
_atom_site_aniso_U_12
_atom_site_aniso_U_13
_atom_site_aniso_U_23
Si1 0.01590 0.02830 0.01810 -0.00020 0.00860 -0.00100
Si2 0.02680 0.02150 0.02600 -0.00060 0.01410 -0.00070
Si3 0.02270 0.02430 0.01710 -0.00170 0.01070 -0.00010
Si4 0.01750 0.03000 0.01780 0.00020 0.00760 -0.00020
Si5 0.01590 0.03440 0.01790 0.00000 0.00670 0.00000
O1 0.04900 0.02200 0.04700 0.00000 0.02100 0.00000
O2 0.05900 0.03900 0.05000 0.00000 0.04000 0.00900
O3 0.06200 0.04900 0.03300 0.00000 0.03400 -0.00200
O4 0.04700 0.04100 0.02800 -0.00900 0.01000 -0.00900
O5 0.05200 0.05900 0.06200 0.00000 0.04600 0.00000
O6 0.01800 0.04100 0.05600 0.00000 0.01600 0.00700
O7 0.04800 0.05000 0.04700 -0.01800 0.00300 -0.01700
O8 0.04800 0.05800 0.02600 -0.00600 0.00800 0.01100
O9 0.03500 0.03700 0.05000 0.01300 0.02200 0.01200
O10 0.03200 0.04000 0.06700 0.01100 0.02100 0.00200

loop_
_atom_site_label
_atom_site_fract_x
_atom_site_fract_y
_atom_site_fract_z
_atom_site_occupancy
_atom_site_U_iso_or_equiv
_atom_site_type_symbol
_atom_site_attached_hydrogens
Si1 0.17734 0.32961 0.09170 1.00000 ? Si 0
Si2 0.28418 0.41088 0.48940 1.00000 ? Si 0
Si3 0.29145 0.19068 0.28530 1.00000 ? Si 0
Si4 0.43161 0.29831 0.57860 1.00000 ? Si 0
Si5 0.00000 0.27710 0.00000 1.00000 ? Si 0
Al1 0.00000 0.42210 0.00000 0.12000 0.02153 Al 0
Al2 0.48800 0.00000 0.55600 0.13000 0.04559 Al 0
Al3 0.20500 0.50000 0.19900 0.08000 0.03800 Al 0
NaB 0.46800 0.50000 0.77100 0.39000 0.13932 Na 0
O1 0.29850 0.50000 0.52630 1.00000 ? O 0
O2 0.26440 0.12190 0.38410 1.00000 ? O 0
O3 0.31310 0.15560 0.11200 1.00000 ? O 0
O4 0.22530 0.39650 0.24590 1.00000 ? O 0
O5 0.50000 0.32080 0.50000 1.00000 ? O 0
O6 0.07850 0.33270 0.04090 1.00000 ? O 0
O7 0.37550 0.22950 0.45330 1.00000 ? O 0
O8 0.01790 0.22460 0.18940 1.00000 ? O 0
O9 0.21500 0.25010 0.18820 1.00000 ? O 0
O10 0.37650 0.37110 0.55910 1.00000 ? O 0
WatA1 0.36900 0.00000 0.34800 0.51000 0.10639 O 2
WatA2 0.39000 0.00000 0.51000 0.28000 0.19998 O 2
WatA3 0.40200 0.00000 0.23500 0.39000 0.19998 O 2
WatA4 0.39800 0.00000 0.06100 0.17000 0.08232 O 2
WatA5 0.43300 0.00000 0.78800 0.47000 0.18998 O 2
WatA6 0.56000 0.00000 0.03600 0.47000 0.17605 O 2
WatA8 0.49600 0.09100 0.58300 0.37000 0.15072 O 2
WatA9 0.47800 0.07200 0.70700 0.27000 0.14312 O 2
WatB1 0.39300 0.41100 0.09700 0.39000 0.17478 O 2
WatBb 0.43600 0.43000 0.00100 0.47000 0.19998 O 2
WatB2 0.51200 0.50000 0.56400 0.55000 0.14058 O 2
WatB3 0.40600 0.50000 0.05900 0.14000 0.04686 O 2
WatC2 0.21200 0.00000 -0.01400 0.64000 0.12032 O 2
WatC3 0.25820 0.00000 0.08900 0.52000 0.03800 O 2

loop_
_cod_changelog_entry_id
_cod_changelog_entry_author
_cod_changelog_entry_date
_cod_changelog_entry_text
1
;cod-tools version 3.8.0
Id: cif_guess_AMCSD_atom_types 9581 2023-05-17 12:35:41Z saulius
;
2023-05-23T09:14:24+03:00
;Derived atom types and hydrogen counts
from atom names that follow the AMCSD naming convention
(Wat == water, O-H == hydroxyl).
;

loop_
_cod_related_entry_id
_cod_related_entry_database
_cod_related_entry_code
1 AMCSD 0002251
